data_2007690
loop_
_publ_author_name
'Nancy N. Tsou'
'Richard G. Ball'
'Patrick J. Roy'
'Yves Leblanc'

_publ_section_title
;4-Chloro-2-{4-[<i>p</i>-(methylsulfonyl)phenyl]-2-oxo-5-phenyl-2,3-dihydro-1,3-oxazol-3-yl}phenyl
 Acetate
;
_journal_issue 10
_journal_name_full 'Acta Crystallographica Section C'
_journal_page_first 1493
_journal_page_last 1494
_journal_paper_doi 10.1107/S0108270198003928
_journal_volume 54
_journal_year 1998
_chemical_formula_moiety 'C24 H18 Cl1 N1 O6 S1'
_chemical_formula_sum 'C24 H18 Cl N O6 S'
_chemical_formula_weight 483.931
_space_group_IT_number 14
_space_group_name_Hall '-P 2yn'
_space_group_name_H-M_alt 'P 1 21/n 1'
_symmetry_cell_setting monoclinic
_symmetry_space_group_name_Hall '-P 2yn'
_symmetry_space_group_name_H-M 'P 1 21/n 1'
_atom_type_scat_source 'Cromer & Waber (1974)'
_cell_angle_alpha 90
_cell_angle_beta 96.986(6)
_cell_angle_gamma 90
_cell_formula_units_Z 4
_cell_length_a 10.4968(9)
_cell_length_b 13.5000(10)
_cell_length_c 15.6260(10)
_cell_measurement_reflns_used 24
_cell_measurement_temperature 294
_cell_measurement_theta_max 39.89
_cell_measurement_theta_min 37.09
_cell_volume 2197.9(3)
_computing_cell_refinement 'AFC-5 system'
_computing_data_collection 'AFC-5 system'
_computing_data_reduction 'locally developed software'
_computing_molecular_graphics 'ORTEP (Johnson, 1965)'
_computing_publication_material 'locally developed software'
_computing_structure_refinement 'SHELXL93 (Sheldrick, 1993)'
_computing_structure_solution 'SHELXS86 (Sheldrick, 1990)'
_diffrn_measurement_device 'Rigaku AFC5 diffractometer'
_diffrn_measurement_method '\q/2\q scans'
_diffrn_radiation_type 'Cu K\a'
_diffrn_radiation_wavelength 1.541838
_diffrn_reflns_av_R_equivalents 0.032
_diffrn_reflns_limit_h_max 12
_diffrn_reflns_limit_h_min 0
_diffrn_reflns_limit_k_max 16
_diffrn_reflns_limit_k_min 0
_diffrn_reflns_limit_l_max 19
_diffrn_reflns_limit_l_min -19
_diffrn_reflns_number 4700
_diffrn_reflns_theta_max 72.65
_diffrn_standards_decay_% -1.0(4)
_diffrn_standards_interval_count 400
_diffrn_standards_number 3
_exptl_absorpt_coefficient_mu 2.79
_exptl_absorpt_correction_type none
_exptl_crystal_colour colourless
_exptl_crystal_density_diffrn 1.462
_exptl_crystal_density_method none
_exptl_crystal_description 'small rhomb'
_exptl_crystal_size_max 0.12
_exptl_crystal_size_mid 0.12
_exptl_crystal_size_min 0.12
_refine_diff_density_max 0.51(7)
_refine_diff_density_min -0.32(7)
_refine_ls_extinction_method none
_refine_ls_goodness_of_fit_obs 1.026
_refine_ls_hydrogen_treatment riding
_refine_ls_number_parameters 300
_refine_ls_number_reflns 4253
_refine_ls_R_factor_obs 0.049
_refine_ls_shift/esd_max -0.001
_refine_ls_structure_factor_coef Fsqd
_refine_ls_weighting_details 'w = 1/[\s^2^(Fo^2^)+(0.0762P)^2^+0.8774P] where P=(Fo^2^+2Fc^2^)/3'
_refine_ls_weighting_scheme calc
_refine_ls_wR_factor_obs 0.128
_reflns_number_observed 3033
_reflns_number_total 4253
_reflns_observed_criterion >2sigma(I)
_cod_data_source_file bk1376.cif
_cod_data_source_block bk1376
_cod_depositor_comments
;
The following automatic conversions were performed:

'_refine_ls_weighting_scheme' value 'calc w =
1/[\s^2^(Fo^2^)+(0.0762P)^2^+0.8774P] where P=(Fo^2^+2Fc^2^)/3' was
changed to 'calc'. New tag '_refine_ls_weighting_details' was
created. The value of the new tag was set to 'w =
1/[\s^2^(Fo^2^)+(0.0762P)^2^+0.8774P] where P=(Fo^2^+2Fc^2^)/3'.

Automatic conversion script
Id: cif_fix_values 3143 2015-03-26 13:38:13Z robertas 
;
_cod_original_cell_volume 2197.9(6)
_cod_original_sg_symbol_H-M 'P 21/n'
_cod_original_formula_sum 'C24 H18 Cl1 N1 O6 S1'
_cod_database_code 2007690

loop_
_space_group_symop_id
_space_group_symop_operation_xyz
1 x,y,z
2 -x+1/2,y+1/2,-z+1/2
3 -x,-y,-z
4 x+1/2,-y+1/2,z+1/2

loop_
_atom_site_aniso_label
_atom_site_aniso_U_11
_atom_site_aniso_U_22
_atom_site_aniso_U_33
_atom_site_aniso_U_12
_atom_site_aniso_U_13
_atom_site_aniso_U_23
Cl1 0.0379(4) 0.0577(5) 0.0735(6) -0.0131(3) 0.0023(4) -0.0083(4)
S25 0.0436(4) 0.0450(4) 0.0498(4) 0.0113(3) 0.0024(3) 0.0066(3)
O11 0.0339(11) 0.0520(13) 0.0456(11) 0.0061(9) 0.0056(9) 0.0145(10)
O26 0.0370(13) 0.073(2) 0.081(2) 0.0092(11) -0.0013(12) 0.0194(15)
O27 0.101(2) 0.0511(15) 0.076(2) 0.029(2) -0.004(2) -0.0086(14)
O29 0.0333(11) 0.0600(14) 0.0423(11) -0.0072(9) 0.0050(9) -0.0122(10)
O31 0.059(2) 0.071(2) 0.111(2) -0.0004(14) 0.022(2) -0.033(2)
O33 0.0344(12) 0.076(2) 0.074(2) 0.0080(11) 0.0007(11) 0.0317(14)
N8 0.0301(12) 0.0456(14) 0.0343(12) 0.0005(10) 0.0029(9) 0.0068(10)
C2 0.0292(15) 0.0369(15) 0.055(2) -0.0018(11) 0.0021(13) 0.0007(13)
C3 0.036(2) 0.049(2) 0.051(2) -0.0068(13) 0.0114(13) 0.0071(14)
C4 0.045(2) 0.056(2) 0.0363(15) -0.0055(14) 0.0085(13) 0.0037(14)
C5 0.0274(14) 0.042(2) 0.0382(14) -0.0019(11) 0.0031(11) -0.0002(12)
C6 0.0271(13) 0.0360(14) 0.0384(14) 0.0018(10) 0.0065(11) 0.0044(11)
C7 0.0335(15) 0.043(2) 0.0400(15) 0.0008(12) 0.0010(12) -0.0002(13)
C9 0.0254(14) 0.044(2) 0.0321(13) 0.0002(11) 0.0055(10) 0.0001(11)
C10 0.0310(14) 0.042(2) 0.0342(13) 0.0038(11) 0.0045(11) 0.0030(12)
C12 0.031(2) 0.052(2) 0.046(2) 0.0022(13) 0.0054(12) 0.0117(14)
C13 0.0327(14) 0.043(2) 0.0323(13) -0.0011(12) 0.0083(11) 0.0005(12)
C14 0.041(2) 0.053(2) 0.041(2) 0.0044(14) 0.0097(13) 0.0069(14)
C15 0.034(2) 0.073(2) 0.046(2) 0.006(2) 0.0096(13) 0.003(2)
C16 0.042(2) 0.078(3) 0.049(2) -0.015(2) 0.0107(15) 0.005(2)
C17 0.057(2) 0.053(2) 0.051(2) -0.011(2) 0.016(2) 0.004(2)
C18 0.049(2) 0.044(2) 0.042(2) 0.0006(14) 0.0141(14) 0.0020(13)
C19 0.0321(14) 0.0387(14) 0.0301(13) 0.0004(11) 0.0078(11) 0.0020(11)
C20 0.036(2) 0.045(2) 0.041(2) -0.0018(13) -0.0036(12) 0.0002(13)
C21 0.043(2) 0.037(2) 0.047(2) -0.0020(12) 0.0022(13) -0.0001(13)
C22 0.035(2) 0.042(2) 0.0346(14) 0.0050(12) 0.0053(11) 0.0054(12)
C23 0.0326(15) 0.049(2) 0.0384(15) 0.0010(12) 0.0001(12) -0.0039(13)
C24 0.035(2) 0.040(2) 0.0397(15) 0.0013(12) 0.0034(12) -0.0004(12)
C28 0.064(2) 0.067(2) 0.054(2) 0.001(2) 0.008(2) 0.019(2)
C30 0.052(2) 0.048(2) 0.040(2) -0.0068(15) 0.0103(14) -0.0037(14)
C32 0.061(2) 0.074(3) 0.056(2) -0.023(2) 0.003(2) -0.011(2)

loop_
_atom_site_label
_atom_site_fract_x
_atom_site_fract_y
_atom_site_fract_z
_atom_site_U_iso_or_equiv
_atom_site_thermal_displace_type
_atom_site_calc_flag
_atom_site_refinement_flags
_atom_site_occupancy
_atom_site_disorder_group
_atom_site_type_symbol
Cl1 0.14770(8) 0.43821(7) 0.95613(6) 0.0567(3) Uani d . 1 . Cl
S25 -0.68873(8) 0.56810(6) 0.75060(5) 0.0464(2) Uani d . 1 . S
O11 -0.3317(2) 0.1384(2) 1.06261(13) 0.0438(5) Uani d . 1 . O
O26 -0.8153(2) 0.5322(2) 0.7208(2) 0.0646(7) Uani d . 1 . O
O27 -0.6768(3) 0.6567(2) 0.8012(2) 0.0770(9) Uani d . 1 . O
O29 -0.3070(2) 0.2293(2) 0.79174(13) 0.0452(5) Uani d . 1 . O
O31 -0.2010(3) 0.1182(2) 0.7220(2) 0.0793(9) Uani d . 1 . O
O33 -0.1176(2) 0.1491(2) 1.0595(2) 0.0621(7) Uani d . 1 . O
N8 -0.2657(2) 0.2438(2) 0.97122(15) 0.0368(5) Uani d . 1 . N
C2 0.0149(3) 0.3741(2) 0.9064(2) 0.0406(7) Uani d . 1 . C
C3 -0.0012(3) 0.3636(2) 0.8182(2) 0.0447(7) Uani d . 1 . C
H3 0.0591 0.3891 0.7852 0.054 Uiso calc R 1 . H
C4 -0.1080(3) 0.3146(3) 0.7795(2) 0.0455(7) Uani d . 1 . C
H4 -0.1211 0.3080 0.7199 0.055 Uiso calc R 1 . H
C5 -0.1956(3) 0.2753(2) 0.8291(2) 0.0360(6) Uani d . 1 . C
C6 -0.1793(3) 0.2867(2) 0.9179(2) 0.0336(6) Uani d . 1 . C
C7 -0.0730(3) 0.3370(2) 0.9568(2) 0.0392(6) Uani d . 1 . C
H7 -0.0610 0.3457 1.0163 0.047 Uiso calc R 1 . H
C9 -0.4004(3) 0.2501(2) 0.9625(2) 0.0335(6) Uani d . 1 . C
C10 -0.4393(3) 0.1859(2) 1.0191(2) 0.0358(6) Uani d . 1 . C
C12 -0.2253(3) 0.1756(2) 1.0334(2) 0.0429(7) Uani d . 1 . C
C13 -0.5629(3) 0.1541(2) 1.0440(2) 0.0356(6) Uani d . 1 . C
C14 -0.6703(3) 0.2149(3) 1.0318(2) 0.0445(7) Uani d . 1 . C
H14 -0.6633 0.2785 1.0099 0.053 Uiso calc R 1 . H
C15 -0.7880(3) 0.1813(3) 1.0519(2) 0.0508(8) Uani d . 1 . C
H15 -0.8595 0.2223 1.0435 0.061 Uiso calc R 1 . H
C16 -0.7989(3) 0.0874(3) 1.0844(2) 0.0562(9) Uani d . 1 . C
H16 -0.8781 0.0645 1.0970 0.067 Uiso calc R 1 . H
C17 -0.6929(3) 0.0277(3) 1.0982(2) 0.0532(8) Uani d . 1 . C
H17 -0.7006 -0.0354 1.1208 0.064 Uiso calc R 1 . H
C18 -0.5749(3) 0.0598(2) 1.0791(2) 0.0444(7) Uani d . 1 . C
H18 -0.5035 0.0189 1.0896 0.053 Uiso calc R 1 . H
C19 -0.4708(3) 0.3261(2) 0.9078(2) 0.0333(6) Uani d . 1 . C
C20 -0.4368(3) 0.4246(2) 0.9197(2) 0.0415(7) Uani d . 1 . C
H20 -0.3686 0.4415 0.9608 0.050 Uiso calc R 1 . H
C21 -0.5026(3) 0.4982(2) 0.8713(2) 0.0428(7) Uani d . 1 . C
H21 -0.4793 0.5643 0.8798 0.051 Uiso calc R 1 . H
C22 -0.6036(3) 0.4726(2) 0.8101(2) 0.0371(6) Uani d . 1 . C
C23 -0.6383(3) 0.3740(2) 0.7957(2) 0.0402(7) Uani d . 1 . C
H23 -0.7049 0.3572 0.7534 0.048 Uiso calc R 1 . H
C24 -0.5721(3) 0.3015(2) 0.8452(2) 0.0384(6) Uani d . 1 . C
H24 -0.5954 0.2355 0.8366 0.046 Uiso calc R 1 . H
C28 -0.6060(4) 0.5843(3) 0.6609(2) 0.0616(10) Uani d . 1 . C
H28A -0.6105 0.5245(8) 0.6275(11) 0.092 Uiso calc R 1 . H
H28B -0.5178 0.600(2) 0.6799(2) 0.092 Uiso calc R 1 . H
H28C -0.6443 0.6376(15) 0.6261(10) 0.092 Uiso calc R 1 . H
C30 -0.2996(3) 0.1543(3) 0.7341(2) 0.0462(7) Uani d . 1 . C
C32 -0.4298(4) 0.1266(3) 0.6946(2) 0.0641(10) Uani d . 1 . C
H32A -0.4758(10) 0.1851(4) 0.6739(17) 0.096 Uiso calc R 1 . H
H32B -0.4747(11) 0.095(2) 0.7368(6) 0.096 Uiso calc R 1 . H
H32C -0.4236(4) 0.0822(18) 0.6473(13) 0.096 Uiso calc R 1 . H

loop_
_geom_angle_atom_site_label_1
_geom_angle_atom_site_label_2
_geom_angle_atom_site_label_3
_geom_angle
_geom_angle_publ_flag
O27 S25 O26 118.5(2) no
O27 S25 C28 108.6(2) no
O26 S25 C28 108.2(2) no
O27 S25 C22 108.3(2) no
O26 S25 C22 108.2(2) no
C28 S25 C22 104.1(2) no
C12 O11 C10 108.5(2) no
C30 O29 C5 119.8(2) no
C12 N8 C9 109.3(2) no
C12 N8 C6 121.6(2) no
C9 N8 C6 128.5(2) no
C3 C2 C7 121.7(3) no
C3 C2 Cl1 119.5(2) no
C7 C2 Cl1 118.8(2) no
C2 C3 C4 118.9(3) no
C3 C4 C5 120.1(3) no
C4 C5 C6 120.7(3) no
C4 C5 O29 121.4(3) no
C6 C5 O29 117.7(2) no
C7 C6 C5 119.3(3) no
C7 C6 N8 118.6(3) no
C5 C6 N8 122.0(3) no
C2 C7 C6 119.2(3) no
C10 C9 N8 106.3(2) no
C10 C9 C19 131.5(3) no
N8 C9 C19 121.6(2) no
C9 C10 O11 108.9(2) no
C9 C10 C13 135.8(3) no
O11 C10 C13 115.2(2) no
O33 C12 O11 123.6(3) no
O33 C12 N8 129.4(3) no
O11 C12 N8 107.0(2) no
C14 C13 C18 118.8(3) no
C14 C13 C10 121.4(3) no
C18 C13 C10 119.8(3) no
C15 C14 C13 120.4(3) no
C16 C15 C14 120.1(3) no
C17 C16 C15 119.8(3) no
C16 C17 C18 121.0(3) no
C17 C18 C13 119.9(3) no
C20 C19 C24 119.0(3) no
C20 C19 C9 119.2(3) no
C24 C19 C9 121.8(3) no
C21 C20 C19 120.9(3) no
C20 C21 C22 119.2(3) no
C21 C22 C23 121.1(3) no
C21 C22 S25 118.5(2) no
C23 C22 S25 120.5(2) no
C24 C23 C22 118.9(3) no
C23 C24 C19 120.9(3) no
O31 C30 O29 122.3(3) no
O31 C30 C32 127.8(3) no
O29 C30 C32 109.9(3) no

loop_
_geom_bond_atom_site_label_1
_geom_bond_atom_site_label_2
_geom_bond_site_symmetry_2
_geom_bond_distance
_geom_bond_publ_flag
Cl1 C2 . 1.741(3) yes
S25 O27 . 1.431(3) no
S25 O26 . 1.437(3) no
S25 C28 . 1.751(4) no
S25 C22 . 1.768(3) no
O11 C12 . 1.353(4) yes
O11 C10 . 1.400(3) yes
O29 C30 . 1.364(4) no
O29 C5 . 1.388(3) no
O31 C30 . 1.181(4) no
O33 C12 . 1.209(4) yes
N8 C12 . 1.369(4) yes
N8 C9 . 1.406(3) yes
N8 C6 . 1.427(3) yes
C2 C3 . 1.376(4) no
C2 C7 . 1.379(4) no
C3 C4 . 1.377(4) no
C4 C5 . 1.378(4) no
C5 C6 . 1.387(4) no
C6 C7 . 1.382(4) no
C9 C10 . 1.337(4) yes
C9 C19 . 1.474(4) yes
C10 C13 . 1.463(4) yes
C13 C14 . 1.389(4) no
C13 C18 . 1.398(4) no
C14 C15 . 1.388(5) no
C15 C16 . 1.376(5) no
C16 C17 . 1.370(5) no
C17 C18 . 1.378(5) no
C19 C20 . 1.384(4) no
C19 C24 . 1.395(4) no
C20 C21 . 1.382(4) no
C21 C22 . 1.383(4) no
C22 C23 . 1.390(4) no
C23 C24 . 1.382(4) no
C30 C32 . 1.478(5) no
